data_8100251
loop_
_publ_author_name
'Stepniak, Krystyna'
'Lis, Tadeusz'
'Kozio\/l, Anna E.'

_publ_section_title
;
Crystal structure of di[tris(hydroxymethylene)methaneammonium] oxalate 
monohydrate, (C~4~H~12~NO~3~)~2~(C~2~O~4~) &#x00B7; H~2~O
;
_journal_issue 1
_journal_name_full 'Zeitschrift f\"ur Kristallographie - New Crystal Structures'
_journal_page_first 37
_journal_page_last 38
_journal_volume 218
_journal_year 2003
_chemical_formula_moiety '2 [C4 H12 N O3]+ [C2 O4]-2 H2O'
_chemical_formula_structural '(C4 H12 N O3)2 (C2 O4) &#x00B7; H2 O'
_chemical_formula_sum 'C10 H26 N2 O11'
_chemical_formula_weight 350.33
_chemical_name_common 'TRIS oxalate'
_space_group_IT_number 2
_symmetry_cell_setting triclinic
_symmetry_space_group_name_Hall '-P 1'
_symmetry_space_group_name_H-M 'P -1'
_cell_angle_alpha 82.16(9)
_cell_angle_beta 85.33(10)
_cell_angle_gamma 62.55(11)
_cell_formula_units_Z 1
_cell_length_a 6.235(9)
_cell_length_b 6.429(8)
_cell_length_c 10.917(14)
_cell_measurement_temperature 120(2)
_cell_volume 384.6(9)
_diffrn_ambient_temperature 120(2)
_exptl_crystal_density_diffrn 1.512
_cod_database_code 8100251

loop_
_symmetry_equiv_pos_as_xyz
'x, y, z'
'-x, -y, -z'

loop_
_atom_site_label
_atom_site_type_symbol
_atom_site_fract_x
_atom_site_fract_y
_atom_site_fract_z
_atom_site_U_iso_or_equiv
_atom_site_adp_type
_atom_site_occupancy
_atom_site_calc_flag
_atom_site_refinement_flags
_atom_site_disorder_assembly
_atom_site_disorder_group
O1 O 0.4168(7) 0.5793(7) 0.2947(4) 0.0224(12) Uani 1 d . . .
H1o H 0.4825 0.5845 0.3555 0.027 Uiso 1 calc R . .
O2 O 0.4298(8) 0.1825(8) 0.0680(4) 0.0361(14) Uani 1 d . . .
H2o H 0.2829 0.2613 0.0507 0.051 Uiso 0.50 d PR . .
H2o' H 0.4751 0.0616 0.0225 0.051 Uiso 0.50 d PR . .
O3 O 0.9642(8) -0.2144(7) 0.2062(5) 0.0355(14) Uani 1 d . . .
H3o H 1.0696 -0.2739 0.2583 0.043 Uiso 1 calc R . .
N N 0.6732(10) 0.1146(9) 0.3760(5) 0.0211(14) Uani 1 d . . .
H1n H 0.7818 0.1484 0.4047 0.05(3) Uiso 1 calc R . .
H2n H 0.7182 -0.0390 0.3935 0.07(3) Uiso 1 calc R . .
H3n H 0.5297 0.1962 0.4115 0.12(5) Uiso 1 calc R . .
C C 0.6566(10) 0.1781(9) 0.2404(6) 0.0130(15) Uani 1 d . . .
C1 C 0.5954(11) 0.4399(10) 0.2110(6) 0.0179(16) Uani 1 d . . .
H1 H 0.7406 0.4577 0.2160 0.021 Uiso 1 calc R . .
H11 H 0.5370 0.4949 0.1272 0.021 Uiso 1 calc R . .
C2 C 0.4553(10) 0.1312(11) 0.1961(6) 0.0226(18) Uani 1 d . . .
H2 H 0.4936 -0.0330 0.2196 0.027 Uiso 1 calc R . .
H21 H 0.3034 0.2274 0.2365 0.027 Uiso 1 calc R . .
C3 C 0.8966(11) 0.0329(11) 0.1792(6) 0.0233(17) Uani 1 d . . .
H3 H 0.8855 0.0762 0.0904 0.028 Uiso 1 calc R . .
H31 H 1.0196 0.0653 0.2087 0.028 Uiso 1 calc R . .
C1a C 0.9104(11) 0.4704(11) 0.4707(6) 0.0216(17) Uani 1 d . . .
O1a O 0.9878(7) 0.2608(7) 0.4491(4) 0.0242(13) Uani 1 d . . .
O2a O 0.7016(8) 0.6375(7) 0.4461(4) 0.0215(12) Uani 1 d . . .
O1w O 0.0410(17) 0.5347(18) 0.0243(10) 0.039(3) Uani 0.50 d P . .
H1w H 0.0072 0.6011 0.0954 0.054 Uiso 0.50 d PR . .
H2w H 0.0538 0.3881 0.0341 0.054 Uiso 0.50 d PR . .

loop_
_atom_site_aniso_label
_atom_site_aniso_U_11
_atom_site_aniso_U_22
_atom_site_aniso_U_33
_atom_site_aniso_U_23
_atom_site_aniso_U_13
_atom_site_aniso_U_12
O1 0.013(2) 0.010(2) 0.039(3) -0.001(2) -0.005(2) -0.001(2)
O2 0.040(3) 0.050(3) 0.027(3) -0.007(3) -0.006(2) -0.027(3)
O3 0.017(3) 0.013(3) 0.066(4) -0.004(2) 0.004(3) 0.001(2)
N 0.022(3) 0.007(3) 0.031(4) 0.002(3) -0.004(3) -0.005(3)
C 0.007(3) 0.008(4) 0.024(4) -0.005(3) -0.001(3) -0.002(3)
C1 0.009(4) 0.012(4) 0.029(4) -0.006(3) 0.004(3) -0.002(3)
C2 0.014(4) 0.013(4) 0.034(5) -0.007(3) 0.001(4) 0.000(3)
C3 0.020(4) 0.015(4) 0.034(5) 0.001(3) 0.003(3) -0.009(3)
C1a 0.016(4) 0.008(4) 0.037(5) -0.001(3) 0.000(3) -0.004(3)
O1a 0.017(3) 0.008(3) 0.047(3) -0.007(2) -0.010(2) -0.003(2)
O2a 0.012(2) 0.011(2) 0.038(3) -0.003(2) -0.005(2) -0.002(2)
O1w 0.036(7) 0.047(7) 0.041(8) -0.015(6) 0.001(6) -0.024(6)

loop_
_geom_bond_atom_site_label_1
_geom_bond_atom_site_label_2
_geom_bond_distance
_geom_bond_site_symmetry_2
_geom_bond_publ_flag
O1 C1 1.419(7) . ?
O1 H1o 0.8200 . ?
O2 C2 1.397(8) . ?
O2 H2o 0.8400 . ?
O2 H2o' 0.9000 . ?
O3 C3 1.438(8) . ?
O3 H3o 0.8200 . ?
N C 1.481(8) . ?
N H1n 0.8900 . ?
N H2n 0.8900 . ?
N H3n 0.8900 . ?
C C3 1.509(8) . ?
C C1 1.537(8) . ?
C C2 1.545(8) . ?
C1 H1 0.9700 . ?
C1 H11 0.9700 . ?
C2 H2 0.9700 . ?
C2 H21 0.9700 . ?
C3 H3 0.9700 . ?
C3 H31 0.9700 . ?
C1a O1a 1.255(7) . ?
C1a O2a 1.269(7) . ?
C1a C1a 1.541(12) 2_766 ?
O1w O1w 1.029(16) 2_565 ?
O1w H1w 0.9000 . ?
O1w H2w 0.9000 . ?
